data_1001835
loop_
_publ_author_name
'Leclaire, A.'
'Borel, M. M.'

_publ_section_title
;
 Le dichlorure de calcium dihydrate
;
_journal_name_full 'Acta Crystallographica, Section B'
_journal_page_first 1608
_journal_page_last 1610
_journal_paper_doi 10.1107/S0567740877006645
_journal_volume 33
_journal_year 1977
_chemical_compound_source Synthetic
_chemical_formula_structural 'Ca Cl2 (H2 O)2'
_chemical_formula_sum 'Ca Cl2 H4 O2'
_chemical_name_mineral Sinjarite
_chemical_name_systematic 'Calcium chloride dihydrate'
_space_group_IT_number 60
_symmetry_cell_setting orthorhombic
_symmetry_Int_Tables_number 60
_symmetry_space_group_name_Hall '-P 2n 2ab'
_symmetry_space_group_name_H-M 'P b c n'
_cell_angle_alpha 90
_cell_angle_beta 90
_cell_angle_gamma 90
_cell_formula_units_Z 4
_cell_length_a 5.893(3)
_cell_length_b 7.469(2)
_cell_length_c 12.070(2)
_cell_volume 531.3
_database_code_amcsd 0009590
_exptl_crystal_density_diffrn 1.838
_exptl_crystal_density_meas 1.86
_refine_ls_R_factor_all 0.083
_cod_original_formula_sum 'H4 Ca Cl2 O2'
_cod_database_code 1001835

loop_
_space_group_symop_operation_xyz
x,y,z
1/2-x,1/2-y,1/2+z
1/2+x,1/2-y,-z
-x,y,1/2-z
-x,-y,-z
1/2+x,1/2+y,1/2-z
1/2-x,1/2+y,z
x,-y,1/2+z

loop_
_atom_site_label
_atom_site_type_symbol
_atom_site_symmetry_multiplicity
_atom_site_Wyckoff_symbol
_atom_site_fract_x
_atom_site_fract_y
_atom_site_fract_z
_atom_site_occupancy
_atom_site_attached_hydrogens
_atom_site_calc_flag
Ca1 Ca2+ 4 c 0. 0.2157(2) 0.25 1. 0 d
Cl1 Cl1- 8 d -0.2725(3) 0.4509(2) 0.1380(2) 1. 0 d
O1 O2- 8 d 0.2645(13) 0.2107(7) 0.1082(5) 1. 0 d
H1 H1+ 8 d 0.399 0.2909 0.0988 1. 0 d
H2 H1+ 8 d 0.2498 0.1461 0.036 1. 0 d

loop_
_atom_type_symbol
_atom_type_oxidation_number
Ca2+ 2.000
Cl1- -1.000
O2- -2.000
H1+ 1.000

loop_
_cod_related_entry_id
_cod_related_entry_database
_cod_related_entry_code
1 AMCSD 0009590
